data_7052502
loop_
_publ_author_name
'Golovko, Vladimir B.'
'Hope-Weeks, Louisa J.'
'Mays, Martin J.'
'McPartlin, Mary'
'Sloan, Anna M.'
'Woods, Anthony D.'

_publ_section_title
;
 Synthesis of cobalt-containing cyclophanes, and the formation of an
 unprecedented seven-membered cyclic diyneElectronic supplementary
 information (ESI) available: crystallographic data for complexes 8 and
 11. See http://www.rsc.org/suppdata/nj/b3/b310515f/
;
_journal_issue 4
_journal_name_full 'New Journal of Chemistry'
_journal_page_first 527
_journal_paper_doi 10.1039/b310515f
_journal_volume 28
_journal_year 2004
_chemical_formula_sum 'C56 H44 Co2 O8 P4'
_chemical_formula_weight 1086.65
_chemical_name_systematic
;
?
;
_space_group_IT_number 2
_symmetry_cell_setting triclinic
_symmetry_space_group_name_Hall '-P 1'
_symmetry_space_group_name_H-M 'P -1'
_atom_sites_solution_hydrogens geom
_atom_sites_solution_primary direct
_atom_sites_solution_secondary difmap
_audit_creation_method SHELXL-97
_cell_angle_alpha 80.777(3)
_cell_angle_beta 72.910(5)
_cell_angle_gamma 89.329(4)
_cell_formula_units_Z 1
_cell_length_a 9.0167(6)
_cell_length_b 10.6153(8)
_cell_length_c 14.1165(12)
_cell_measurement_temperature 180(2)
_cell_volume 1273.91(17)
_computing_structure_refinement 'SHELXL-97 (Sheldrick, 1997)'
_computing_structure_solution 'SHELXS-97 (Sheldrick, 1990)'
_diffrn_ambient_temperature 180(2)
_diffrn_measured_fraction_theta_full 0.971
_diffrn_measured_fraction_theta_max 0.971
_diffrn_radiation_monochromator graphite
_diffrn_radiation_source 'fine-focus sealed tube'
_diffrn_radiation_type MoK\a
_diffrn_radiation_wavelength 0.71069
_diffrn_reflns_av_R_equivalents 0.0588
_diffrn_reflns_av_sigmaI/netI 0.1195
_diffrn_reflns_limit_h_max 11
_diffrn_reflns_limit_h_min -11
_diffrn_reflns_limit_k_max 13
_diffrn_reflns_limit_k_min -13
_diffrn_reflns_limit_l_max 17
_diffrn_reflns_limit_l_min -17
_diffrn_reflns_number 10504
_diffrn_reflns_theta_full 26.80
_diffrn_reflns_theta_max 26.80
_diffrn_reflns_theta_min 3.54
_exptl_absorpt_coefficient_mu 0.831
_exptl_absorpt_correction_T_max 0.9441
_exptl_absorpt_correction_T_min 0.8318
_exptl_crystal_density_diffrn 1.416
_exptl_crystal_density_method 'not measured'
_exptl_crystal_F_000 558
_exptl_crystal_size_max 0.23
_exptl_crystal_size_mid 0.23
_exptl_crystal_size_min 0.07
_refine_diff_density_max 0.569
_refine_diff_density_min -0.474
_refine_diff_density_rms 0.090
_refine_ls_extinction_method none
_refine_ls_goodness_of_fit_ref 0.996
_refine_ls_hydrogen_treatment mixed
_refine_ls_matrix_type full
_refine_ls_number_parameters 316
_refine_ls_number_reflns 5310
_refine_ls_number_restraints 0
_refine_ls_restrained_S_all 0.996
_refine_ls_R_factor_all 0.1118
_refine_ls_R_factor_gt 0.0535
_refine_ls_shift/su_max 0.000
_refine_ls_shift/su_mean 0.000
_refine_ls_structure_factor_coef Fsqd
_refine_ls_weighting_details 'calc w=1/[\s^2^(Fo^2^)+(0.0442P)^2^+0.0000P] where P=(Fo^2^+2Fc^2^)/3'
_refine_ls_weighting_scheme calc
_refine_ls_wR_factor_gt 0.0951
_refine_ls_wR_factor_ref 0.1162
_reflns_number_gt 3214
_reflns_number_total 5310
_reflns_threshold_expression >2sigma(I)
_cod_data_source_file b310515f.txt
_cod_data_source_block mm0129_COMPOUND_8
_cod_original_sg_symbol_H-M P-1
_cod_database_code 7052502

loop_
_symmetry_equiv_pos_as_xyz
'x, y, z'
'-x, -y, -z'

loop_
_atom_site_label
_atom_site_type_symbol
_atom_site_fract_x
_atom_site_fract_y
_atom_site_fract_z
_atom_site_U_iso_or_equiv
_atom_site_adp_type
_atom_site_occupancy
_atom_site_symmetry_multiplicity
_atom_site_calc_flag
_atom_site_refinement_flags
_atom_site_disorder_assembly
_atom_site_disorder_group
Co1 Co 0.39550(5) 0.43188(4) 0.57784(4) 0.02779(16) Uani 1 1 d . . .
P1 P 0.22799(10) 0.31971(8) 0.70848(7) 0.0253(2) Uani 1 1 d . . .
O1 O -0.0823(2) 0.0948(2) 0.85044(17) 0.0310(6) Uani 1 1 d . . .
C1 C 0.0656(4) 0.4076(3) 0.7724(3) 0.0271(8) Uani 1 1 d . . .
P2 P 0.03410(10) 0.05429(8) 0.76410(7) 0.0264(2) Uani 1 1 d . . .
C2 C -0.0879(4) 0.3869(3) 0.7746(3) 0.0351(9) Uani 1 1 d . . .
H2 H -0.1118 0.3251 0.7390 0.042 Uiso 1 1 calc R . .
C3 C -0.2057(4) 0.4552(3) 0.8283(3) 0.0448(11) Uani 1 1 d . . .
H3 H -0.3097 0.4406 0.8288 0.054 Uiso 1 1 calc R . .
C4 C -0.1729(4) 0.5445(4) 0.8809(3) 0.0485(11) Uani 1 1 d . . .
H4 H -0.2544 0.5897 0.9191 0.058 Uiso 1 1 calc R . .
C5 C -0.0214(4) 0.5682(3) 0.8780(3) 0.0411(10) Uani 1 1 d . . .
H5 H 0.0017 0.6306 0.9133 0.049 Uiso 1 1 calc R . .
C6 C 0.0959(4) 0.5016(3) 0.8240(3) 0.0339(9) Uani 1 1 d . . .
H6 H 0.2000 0.5196 0.8215 0.041 Uiso 1 1 calc R . .
C7 C 0.3061(4) 0.2487(3) 0.8102(3) 0.0241(8) Uani 1 1 d . . .
C8 C 0.4612(4) 0.2170(3) 0.7880(3) 0.0351(9) Uani 1 1 d . . .
H8 H 0.5259 0.2312 0.7204 0.042 Uiso 1 1 calc R . .
C9 C 0.5215(4) 0.1642(3) 0.8654(3) 0.0423(10) Uani 1 1 d . . .
H9 H 0.6272 0.1418 0.8506 0.051 Uiso 1 1 calc R . .
C10 C 0.4285(4) 0.1450(3) 0.9622(3) 0.0372(10) Uani 1 1 d . . .
H10 H 0.4706 0.1105 1.0147 0.045 Uiso 1 1 calc R . .
C11 C 0.2739(4) 0.1748(3) 0.9852(3) 0.0356(9) Uani 1 1 d . . .
H11 H 0.2097 0.1599 1.0530 0.043 Uiso 1 1 calc R . .
C12 C 0.2134(4) 0.2267(3) 0.9085(3) 0.0301(8) Uani 1 1 d . . .
H12 H 0.1070 0.2473 0.9239 0.036 Uiso 1 1 calc R . .
C13 C 0.1759(4) -0.0494(3) 0.7985(3) 0.0268(8) Uani 1 1 d . . .
C14 C 0.3019(4) -0.0908(3) 0.7279(3) 0.0392(10) Uani 1 1 d . . .
H14 H 0.3205 -0.0589 0.6584 0.047 Uiso 1 1 calc R . .
C15 C 0.3998(4) -0.1783(4) 0.7590(3) 0.0460(11) Uani 1 1 d . . .
H15 H 0.4858 -0.2063 0.7107 0.055 Uiso 1 1 calc R . .
C16 C 0.3736(4) -0.2250(4) 0.8594(3) 0.0439(11) Uani 1 1 d . . .
H16 H 0.4404 -0.2862 0.8799 0.053 Uiso 1 1 calc R . .
C17 C 0.2507(4) -0.1835(3) 0.9304(3) 0.0410(10) Uani 1 1 d . . .
H17 H 0.2334 -0.2149 0.9998 0.049 Uiso 1 1 calc R . .
C18 C 0.1527(4) -0.0954(3) 0.8995(3) 0.0299(8) Uani 1 1 d . . .
H18 H 0.0685 -0.0662 0.9483 0.036 Uiso 1 1 calc R . .
C19 C -0.0507(4) -0.0325(3) 0.6906(3) 0.0305(9) Uani 1 1 d . . .
C20 C -0.0313(4) -0.1620(3) 0.6903(3) 0.0445(11) Uani 1 1 d . . .
H20 H 0.0351 -0.2059 0.7247 0.053 Uiso 1 1 calc R . .
C21 C -0.1080(5) -0.2283(4) 0.6403(3) 0.0520(12) Uani 1 1 d . . .
H21 H -0.0944 -0.3173 0.6411 0.062 Uiso 1 1 calc R . .
C22 C -0.2018(4) -0.1665(4) 0.5905(3) 0.0476(11) Uani 1 1 d . . .
H22 H -0.2538 -0.2125 0.5565 0.057 Uiso 1 1 calc R . .
C23 C -0.2227(4) -0.0383(4) 0.5888(3) 0.0533(12) Uani 1 1 d . . .
H23 H -0.2885 0.0042 0.5533 0.064 Uiso 1 1 calc R . .
C24 C -0.1472(4) 0.0305(4) 0.6392(3) 0.0439(11) Uani 1 1 d . . .
H24 H -0.1619 0.1194 0.6383 0.053 Uiso 1 1 calc R . .
C25 C 0.1431(4) 0.1863(3) 0.6708(3) 0.0283(8) Uani 1 1 d . . .
H25B H 0.0732 0.2236 0.6320 0.034 Uiso 1 1 calc R . .
H25A H 0.2290 0.1487 0.6235 0.034 Uiso 1 1 calc R . .
O101 O 0.1580(3) 0.5641(3) 0.4988(2) 0.0656(9) Uani 1 1 d . . .
C101 C 0.2511(4) 0.5116(4) 0.5296(3) 0.0395(10) Uani 1 1 d . . .
O102 O 0.5421(3) 0.5532(2) 0.7017(2) 0.0495(8) Uani 1 1 d . . .
C102 C 0.4832(4) 0.5081(3) 0.6524(3) 0.0344(9) Uani 1 1 d . . .
O103 O 0.5401(3) 0.2065(3) 0.5013(2) 0.0477(7) Uani 1 1 d . . .
C103 C 0.4844(4) 0.2973(4) 0.5295(3) 0.0340(9) Uani 1 1 d . . .

loop_
_atom_site_aniso_label
_atom_site_aniso_U_11
_atom_site_aniso_U_22
_atom_site_aniso_U_33
_atom_site_aniso_U_23
_atom_site_aniso_U_13
_atom_site_aniso_U_12
Co1 0.0289(3) 0.0245(3) 0.0271(3) 0.0011(2) -0.0065(2) -0.00569(19)
P1 0.0294(5) 0.0204(5) 0.0245(6) -0.0007(4) -0.0072(4) -0.0043(4)
O1 0.0308(13) 0.0306(14) 0.0268(15) -0.0018(11) -0.0025(12) 0.0008(10)
C1 0.0345(19) 0.0220(19) 0.021(2) 0.0028(16) -0.0059(17) -0.0032(15)
P2 0.0290(5) 0.0220(5) 0.0248(6) -0.0010(4) -0.0039(4) -0.0046(4)
C2 0.036(2) 0.029(2) 0.042(3) -0.0045(18) -0.015(2) -0.0009(16)
C3 0.034(2) 0.034(2) 0.068(3) -0.008(2) -0.019(2) 0.0111(18)
C4 0.046(3) 0.038(2) 0.054(3) -0.008(2) -0.004(2) 0.0142(19)
C5 0.051(3) 0.035(2) 0.041(3) -0.016(2) -0.014(2) 0.0070(19)
C6 0.033(2) 0.031(2) 0.039(3) -0.0079(19) -0.0111(19) 0.0027(16)
C7 0.0274(19) 0.0149(18) 0.031(2) -0.0041(16) -0.0101(18) 0.0039(14)
C8 0.039(2) 0.034(2) 0.029(2) -0.0012(18) -0.0067(19) -0.0003(17)
C9 0.039(2) 0.043(2) 0.046(3) -0.003(2) -0.017(2) 0.0044(18)
C10 0.047(2) 0.028(2) 0.041(3) 0.0013(19) -0.023(2) 0.0011(17)
C11 0.048(2) 0.030(2) 0.029(2) -0.0025(17) -0.013(2) -0.0048(17)
C12 0.031(2) 0.031(2) 0.026(2) -0.0036(17) -0.0053(18) -0.0033(15)
C13 0.0302(19) 0.0219(19) 0.026(2) -0.0054(16) -0.0046(18) -0.0066(15)
C14 0.040(2) 0.036(2) 0.034(2) -0.0037(19) 0.001(2) 0.0021(18)
C15 0.037(2) 0.042(3) 0.054(3) -0.015(2) -0.001(2) 0.0061(19)
C16 0.042(2) 0.037(2) 0.060(3) -0.015(2) -0.024(2) 0.0139(18)
C17 0.048(2) 0.039(2) 0.039(3) -0.004(2) -0.018(2) 0.0014(19)
C18 0.0295(19) 0.030(2) 0.031(2) -0.0109(17) -0.0069(18) 0.0030(15)
C19 0.0285(19) 0.036(2) 0.022(2) 0.0007(17) -0.0034(17) -0.0114(16)
C20 0.062(3) 0.027(2) 0.051(3) 0.000(2) -0.030(2) -0.0101(18)
C21 0.071(3) 0.036(2) 0.053(3) -0.007(2) -0.024(3) -0.015(2)
C22 0.044(2) 0.059(3) 0.038(3) -0.011(2) -0.007(2) -0.020(2)
C23 0.041(2) 0.064(3) 0.059(3) -0.008(3) -0.023(2) -0.001(2)
C24 0.041(2) 0.035(2) 0.061(3) -0.007(2) -0.024(2) 0.0010(18)
C25 0.0334(19) 0.0237(19) 0.027(2) -0.0035(16) -0.0080(17) -0.0052(15)
O101 0.0415(17) 0.080(2) 0.070(2) 0.0148(18) -0.0229(17) 0.0026(16)
C101 0.035(2) 0.043(2) 0.034(2) 0.0048(19) -0.006(2) -0.0110(18)
O102 0.0584(18) 0.0450(17) 0.052(2) -0.0085(15) -0.0260(16) -0.0098(14)
C102 0.039(2) 0.023(2) 0.035(2) 0.0041(18) -0.0061(19) -0.0058(16)
O103 0.0568(18) 0.0352(17) 0.0447(19) -0.0089(15) -0.0039(15) 0.0021(14)
C103 0.034(2) 0.036(2) 0.029(2) 0.0006(19) -0.0063(18) -0.0073(18)

loop_
_atom_type_symbol
_atom_type_description
_atom_type_scat_dispersion_real
_atom_type_scat_dispersion_imag
_atom_type_scat_source
C C 0.0033 0.0016 'International Tables Vol C Tables 4.2.6.8 and 6.1.1.4'
H H 0.0000 0.0000 'International Tables Vol C Tables 4.2.6.8 and 6.1.1.4'
O O 0.0106 0.0060 'International Tables Vol C Tables 4.2.6.8 and 6.1.1.4'
P P 0.1023 0.0942 'International Tables Vol C Tables 4.2.6.8 and 6.1.1.4'
Co Co 0.3494 0.9721 'International Tables Vol C Tables 4.2.6.8 and 6.1.1.4'

loop_
_geom_angle_atom_site_label_1
_geom_angle_atom_site_label_2
_geom_angle_atom_site_label_3
_geom_angle
_geom_angle_site_symmetry_1
_geom_angle_site_symmetry_3
_geom_angle_publ_flag
C103 Co1 C102 118.25(15) . . ?
C103 Co1 C101 120.43(16) . . ?
C102 Co1 C101 119.69(17) . . ?
C103 Co1 P1 94.58(12) . . ?
C102 Co1 P1 93.57(11) . . ?
C101 Co1 P1 94.64(12) . . ?
C103 Co1 Co1 85.42(12) . 2_666 ?
C102 Co1 Co1 85.04(11) . 2_666 ?
C101 Co1 Co1 86.73(12) . 2_666 ?
P1 Co1 Co1 178.40(3) . 2_666 ?
C1 P1 C7 102.94(15) . . ?
C1 P1 C25 106.07(15) . . ?
C7 P1 C25 106.12(14) . . ?
C1 P1 Co1 114.97(11) . . ?
C7 P1 Co1 115.54(11) . . ?
C25 P1 Co1 110.34(12) . . ?
C2 C1 C6 117.7(3) . . ?
C2 C1 P1 124.4(3) . . ?
C6 C1 P1 117.9(2) . . ?
O1 P2 C13 113.89(15) . . ?
O1 P2 C19 113.20(14) . . ?
C13 P2 C19 105.24(16) . . ?
O1 P2 C25 114.18(15) . . ?
C13 P2 C25 106.41(15) . . ?
C19 P2 C25 102.89(15) . . ?
C3 C2 C1 120.7(3) . . ?
C4 C3 C2 120.3(3) . . ?
C3 C4 C5 119.8(4) . . ?
C6 C5 C4 120.0(4) . . ?
C5 C6 C1 121.4(3) . . ?
C12 C7 C8 119.5(3) . . ?
C12 C7 P1 120.9(2) . . ?
C8 C7 P1 119.6(3) . . ?
C7 C8 C9 119.7(4) . . ?
C10 C9 C8 119.9(3) . . ?
C9 C10 C11 121.1(3) . . ?
C10 C11 C12 119.3(4) . . ?
C7 C12 C11 120.6(3) . . ?
C18 C13 C14 119.0(3) . . ?
C18 C13 P2 118.1(3) . . ?
C14 C13 P2 122.8(3) . . ?
C15 C14 C13 120.0(4) . . ?
C16 C15 C14 120.4(4) . . ?
C15 C16 C17 120.4(4) . . ?
C16 C17 C18 119.4(4) . . ?
C13 C18 C17 120.9(4) . . ?
C20 C19 C24 118.9(3) . . ?
C20 C19 P2 121.8(2) . . ?
C24 C19 P2 119.1(3) . . ?
C19 C20 C21 120.6(3) . . ?
C22 C21 C20 120.2(4) . . ?
C21 C22 C23 120.6(3) . . ?
C22 C23 C24 120.2(3) . . ?
C19 C24 C23 119.5(4) . . ?
P2 C25 P1 121.20(18) . . ?
O101 C101 Co1 179.3(4) . . ?
O102 C102 Co1 177.5(3) . . ?
O103 C103 Co1 177.5(3) . . ?

loop_
_geom_bond_atom_site_label_1
_geom_bond_atom_site_label_2
_geom_bond_distance
_geom_bond_site_symmetry_2
_geom_bond_publ_flag
Co1 C103 1.765(4) . ?
Co1 C102 1.778(4) . ?
Co1 C101 1.785(4) . ?
Co1 P1 2.1912(10) . ?
Co1 Co1 2.6615(9) 2_666 ?
P1 C1 1.814(4) . ?
P1 C7 1.833(3) . ?
P1 C25 1.839(3) . ?
O1 P2 1.476(2) . ?
C1 C2 1.394(4) . ?
C1 C6 1.398(4) . ?
P2 C13 1.801(3) . ?
P2 C19 1.816(3) . ?
P2 C25 1.829(3) . ?
C2 C3 1.383(5) . ?
C3 C4 1.378(5) . ?
C4 C5 1.379(5) . ?
C5 C6 1.372(5) . ?
C7 C12 1.378(5) . ?
C7 C8 1.390(4) . ?
C8 C9 1.397(4) . ?
C9 C10 1.360(5) . ?
C10 C11 1.380(5) . ?
C11 C12 1.387(4) . ?
C13 C18 1.385(5) . ?
C13 C14 1.393(5) . ?
C14 C15 1.384(5) . ?
C15 C16 1.375(5) . ?
C16 C17 1.380(5) . ?
C17 C18 1.386(4) . ?
C19 C20 1.384(5) . ?
C19 C24 1.390(4) . ?
C20 C21 1.389(5) . ?
C21 C22 1.352(5) . ?
C22 C23 1.369(5) . ?
C23 C24 1.402(5) . ?
O101 C101 1.153(4) . ?
O102 C102 1.151(4) . ?
O103 C103 1.154(4) . ?

loop_
_geom_torsion_atom_site_label_1
_geom_torsion_atom_site_label_2
_geom_torsion_atom_site_label_3
_geom_torsion_atom_site_label_4
_geom_torsion
_geom_torsion_site_symmetry_1
_geom_torsion_site_symmetry_2
_geom_torsion_site_symmetry_3
_geom_torsion_site_symmetry_4
_geom_torsion_publ_flag
C103 Co1 P1 C1 -164.29(15) . . . . ?
C102 Co1 P1 C1 76.98(16) . . . . ?
C101 Co1 P1 C1 -43.21(17) . . . . ?
Co1 Co1 P1 C1 106.0(15) 2_666 . . . ?
C103 Co1 P1 C7 75.95(16) . . . . ?
C102 Co1 P1 C7 -42.78(16) . . . . ?
C101 Co1 P1 C7 -162.97(17) . . . . ?
Co1 Co1 P1 C7 -13.8(15) 2_666 . . . ?
C103 Co1 P1 C25 -44.40(16) . . . . ?
C102 Co1 P1 C25 -163.13(16) . . . . ?
C101 Co1 P1 C25 76.67(17) . . . . ?
Co1 Co1 P1 C25 -134.1(15) 2_666 . . . ?
C7 P1 C1 C2 -121.1(3) . . . . ?
C25 P1 C1 C2 -9.8(3) . . . . ?
Co1 P1 C1 C2 112.4(3) . . . . ?
C7 P1 C1 C6 58.1(3) . . . . ?
C25 P1 C1 C6 169.4(3) . . . . ?
Co1 P1 C1 C6 -68.4(3) . . . . ?
C6 C1 C2 C3 -1.5(5) . . . . ?
P1 C1 C2 C3 177.7(3) . . . . ?
C1 C2 C3 C4 -0.4(6) . . . . ?
C2 C3 C4 C5 1.7(6) . . . . ?
C3 C4 C5 C6 -1.0(6) . . . . ?
C4 C5 C6 C1 -1.0(6) . . . . ?
C2 C1 C6 C5 2.3(5) . . . . ?
P1 C1 C6 C5 -177.0(3) . . . . ?
C1 P1 C7 C12 24.9(3) . . . . ?
C25 P1 C7 C12 -86.4(3) . . . . ?
Co1 P1 C7 C12 151.0(2) . . . . ?
C1 P1 C7 C8 -154.9(3) . . . . ?
C25 P1 C7 C8 93.9(3) . . . . ?
Co1 P1 C7 C8 -28.7(3) . . . . ?
C12 C7 C8 C9 -0.4(5) . . . . ?
P1 C7 C8 C9 179.3(3) . . . . ?
C7 C8 C9 C10 -0.5(5) . . . . ?
C8 C9 C10 C11 1.1(6) . . . . ?
C9 C10 C11 C12 -0.8(5) . . . . ?
C8 C7 C12 C11 0.7(5) . . . . ?
P1 C7 C12 C11 -179.0(2) . . . . ?
C10 C11 C12 C7 -0.1(5) . . . . ?
O1 P2 C13 C18 8.6(3) . . . . ?
C19 P2 C13 C18 -115.9(3) . . . . ?
C25 P2 C13 C18 135.3(2) . . . . ?
O1 P2 C13 C14 -175.3(3) . . . . ?
C19 P2 C13 C14 60.1(3) . . . . ?
C25 P2 C13 C14 -48.6(3) . . . . ?
C18 C13 C14 C15 1.2(5) . . . . ?
P2 C13 C14 C15 -174.9(3) . . . . ?
C13 C14 C15 C16 0.1(5) . . . . ?
C14 C15 C16 C17 -1.1(6) . . . . ?
C15 C16 C17 C18 0.8(5) . . . . ?
C14 C13 C18 C17 -1.4(5) . . . . ?
P2 C13 C18 C17 174.8(2) . . . . ?
C16 C17 C18 C13 0.4(5) . . . . ?
O1 P2 C19 C20 -109.9(3) . . . . ?
C13 P2 C19 C20 15.1(4) . . . . ?
C25 P2 C19 C20 126.4(3) . . . . ?
O1 P2 C19 C24 65.2(3) . . . . ?
C13 P2 C19 C24 -169.8(3) . . . . ?
C25 P2 C19 C24 -58.5(3) . . . . ?
C24 C19 C20 C21 -0.6(6) . . . . ?
P2 C19 C20 C21 174.5(3) . . . . ?
C19 C20 C21 C22 0.5(6) . . . . ?
C20 C21 C22 C23 -0.1(6) . . . . ?
C21 C22 C23 C24 -0.3(6) . . . . ?
C20 C19 C24 C23 0.2(6) . . . . ?
P2 C19 C24 C23 -175.1(3) . . . . ?
C22 C23 C24 C19 0.3(6) . . . . ?
O1 P2 C25 P1 47.2(2) . . . . ?
C13 P2 C25 P1 -79.4(2) . . . . ?
C19 P2 C25 P1 170.3(2) . . . . ?
C1 P1 C25 P2 -69.0(2) . . . . ?
C7 P1 C25 P2 40.0(2) . . . . ?
Co1 P1 C25 P2 165.83(15) . . . . ?
C103 Co1 C101 O101 -161(34) . . . . ?
C102 Co1 C101 O101 4(34) . . . . ?
P1 Co1 C101 O101 100(34) . . . . ?
Co1 Co1 C101 O101 -79(34) 2_666 . . . ?
C103 Co1 C102 O102 -28(8) . . . . ?
C101 Co1 C102 O102 166(8) . . . . ?
P1 Co1 C102 O102 69(8) . . . . ?
Co1 Co1 C102 O102 -110(8) 2_666 . . . ?
C102 Co1 C103 O103 80(7) . . . . ?
C101 Co1 C103 O103 -114(7) . . . . ?
P1 Co1 C103 O103 -16(7) . . . . ?
Co1 Co1 C103 O103 162(7) 2_666 . . . ?
